data_7016774
loop_
_publ_author_name
'Nemec, Ivan'
'Herchel, Radovan'
'Bo\<ca, Roman'
'Tr\'avn\'i\<cek, Zden\<ek'
'Svoboda, Ingrid'
'Fuess, Hartmut'
'Linert, Wolfgang'

_publ_section_title
;
 Tuning of spin crossover behaviour in iron(iii) complexes involving
 pentadentate Schiff bases and pseudohalides.
;
_journal_issue 39
_journal_name_full 'Dalton transactions (Cambridge, England : 2003)'
_journal_page_first 10090
_journal_page_last 10099
_journal_paper_doi 10.1039/c1dt10696a
_journal_volume 40
_journal_year 2011
_chemical_formula_moiety 'C22 H25 Fe N4 O5'
_chemical_formula_sum 'C22 H25 Fe N4 O5'
_chemical_formula_weight 481.31
_chemical_name_systematic
;
isocyanato-(N,N'-bis(2-oxy-3-methoxy-benzylidene)
-1,6-diamino-4-azahexane)-iron(iii)
;
_space_group_IT_number 14
_symmetry_cell_setting monoclinic
_symmetry_space_group_name_Hall '-P 2ybc'
_symmetry_space_group_name_H-M 'P 1 21/c 1'
_atom_sites_solution_hydrogens geom
_atom_sites_solution_primary direct
_atom_sites_solution_secondary difmap
_audit_creation_method SHELXL-97
_cell_angle_alpha 90.00
_cell_angle_beta 102.450(4)
_cell_angle_gamma 90.00
_cell_formula_units_Z 8
_cell_length_a 10.6953(5)
_cell_length_b 25.8533(10)
_cell_length_c 17.9019(8)
_cell_measurement_reflns_used 6593
_cell_measurement_temperature 298(2)
_cell_measurement_theta_max 27.91
_cell_measurement_theta_min 2.33
_cell_volume 4833.6(4)
_computing_cell_refinement 'CrysAlis RED, Oxford Diffraction Ltd.'
_computing_data_collection 'CrysAlis CCD, Oxford Diffraction Ltd.'
_computing_data_reduction 'CrysAlis RED, Oxford Diffraction Ltd.'
_computing_molecular_graphics 'MERCURY (Macrae et al., 2006)'
_computing_publication_material ' enCIFer (Allen et al., 2004)'
_computing_structure_refinement 'SHELXL97 (Sheldrick, 2008)'
_computing_structure_solution 'SHELXS97 (Sheldrick, 2008)'
_diffrn_ambient_temperature 301(2)
_diffrn_detector_area_resol_mean 8.4012
_diffrn_measured_fraction_theta_full 0.998
_diffrn_measured_fraction_theta_max 0.998
_diffrn_measurement_device_type 'Goniometer KM4/Xcalibur detector: Sapphire2 (large Be window)'
_diffrn_measurement_method
;
Rotation method data acquisition using omega and phi scans
;
_diffrn_radiation_monochromator graphite
_diffrn_radiation_source 'fine-focus sealed tube'
_diffrn_radiation_type MoK\a
_diffrn_radiation_wavelength 0.71073
_diffrn_reflns_av_R_equivalents 0.0428
_diffrn_reflns_av_sigmaI/netI 0.0594
_diffrn_reflns_limit_h_max 12
_diffrn_reflns_limit_h_min -12
_diffrn_reflns_limit_k_max 29
_diffrn_reflns_limit_k_min -30
_diffrn_reflns_limit_l_max 21
_diffrn_reflns_limit_l_min -21
_diffrn_reflns_number 26291
_diffrn_reflns_theta_full 25.00
_diffrn_reflns_theta_max 25.00
_diffrn_reflns_theta_min 2.33
_exptl_absorpt_coefficient_mu 0.662
_exptl_absorpt_correction_T_max 1.000
_exptl_absorpt_correction_T_min 0.7777
_exptl_absorpt_correction_type multi-scan
_exptl_absorpt_process_details
;
CrysAlis RED, Oxford Diffraction Ltd.,
Version 1.171.33.5 (release 18-04-2008 CrysAlis171 .NET)
(compiled Apr 18 2008,18:17:43)
Empirical absorption correction using spherical harmonics,
implemented in SCALE3 ABSPACK scaling algorithm
;
_exptl_crystal_colour brown
_exptl_crystal_density_diffrn 1.323
_exptl_crystal_density_method 'not measured'
_exptl_crystal_description prism
_exptl_crystal_F_000 2008
_exptl_crystal_size_max 0.30
_exptl_crystal_size_mid 0.12
_exptl_crystal_size_min 0.1
_refine_diff_density_max 0.454
_refine_diff_density_min -0.628
_refine_diff_density_rms 0.106
_refine_ls_extinction_method none
_refine_ls_goodness_of_fit_ref 0.979
_refine_ls_hydrogen_treatment constr
_refine_ls_matrix_type full
_refine_ls_number_parameters 585
_refine_ls_number_reflns 8494
_refine_ls_number_restraints 0
_refine_ls_restrained_S_all 0.979
_refine_ls_R_factor_all 0.0816
_refine_ls_R_factor_gt 0.0451
_refine_ls_shift/su_max 0.000
_refine_ls_shift/su_mean 0.000
_refine_ls_structure_factor_coef Fsqd
_refine_ls_weighting_details 'calc w=1/[\s^2^(Fo^2^)+(0.0881P)^2^+0.0000P] where P=(Fo^2^+2Fc^2^)/3'
_refine_ls_weighting_scheme calc
_refine_ls_wR_factor_gt 0.1321
_refine_ls_wR_factor_ref 0.1508
_reflns_number_gt 4781
_reflns_number_total 8494
_reflns_threshold_expression >2sigma(I)
_cod_data_source_file c1dt10696a.txt
_cod_data_source_block 2b
_cod_original_sg_symbol_H-M P21/c
_cod_database_code 7016774

loop_
_symmetry_equiv_pos_as_xyz
'x, y, z'
'-x, y+1/2, -z+1/2'
'-x, -y, -z'
'x, -y-1/2, z-1/2'

loop_
_atom_site_label
_atom_site_type_symbol
_atom_site_fract_x
_atom_site_fract_y
_atom_site_fract_z
_atom_site_U_iso_or_equiv
_atom_site_adp_type
_atom_site_occupancy
_atom_site_symmetry_multiplicity
_atom_site_calc_flag
_atom_site_refinement_flags
C1 C 0.3607(3) 0.28309(13) 0.18044(18) 0.0482(9) Uani 1 1 d .
C2 C 0.4461(3) 0.26603(15) 0.1345(2) 0.0559(9) Uani 1 1 d .
C3 C 0.4990(4) 0.30081(17) 0.0924(2) 0.0716(12) Uani 1 1 d .
H3 H 0.5542 0.2894 0.0622 0.086 Uiso 1 1 calc R
C4 C 0.4702(5) 0.35345(19) 0.0948(2) 0.0846(14) Uani 1 1 d .
H4 H 0.5059 0.3767 0.0656 0.101 Uiso 1 1 calc R
C5 C 0.3910(4) 0.37127(16) 0.1388(2) 0.0734(12) Uani 1 1 d .
H5 H 0.3735 0.4065 0.1399 0.088 Uiso 1 1 calc R
C6 C 0.3349(4) 0.33680(14) 0.18311(19) 0.0568(10) Uani 1 1 d .
C7 C 0.2587(4) 0.35937(14) 0.2313(2) 0.0582(10) Uani 1 1 d .
H7 H 0.2468 0.3950 0.2280 0.070 Uiso 1 1 calc R
C8 C 0.1286(4) 0.36265(14) 0.3234(2) 0.0732(12) Uani 1 1 d .
H8A H 0.0385 0.3599 0.2993 0.088 Uiso 1 1 calc R
H8B H 0.1517 0.3990 0.3271 0.088 Uiso 1 1 calc R
C9 C 0.1531(4) 0.33878(15) 0.4020(2) 0.0703(11) Uani 1 1 d .
H9A H 0.2397 0.3465 0.4292 0.084 Uiso 1 1 calc R
H9B H 0.0943 0.3531 0.4309 0.084 Uiso 1 1 calc R
C10 C 0.1791(4) 0.25539(15) 0.4690(2) 0.0618(10) Uani 1 1 d .
H10A H 0.1327 0.2692 0.5055 0.074 Uiso 1 1 calc R
H10B H 0.2693 0.2627 0.4881 0.074 Uiso 1 1 calc R
C11 C 0.1600(4) 0.19732(16) 0.4637(2) 0.0660(11) Uani 1 1 d .
H11A H 0.0698 0.1907 0.4434 0.079 Uiso 1 1 calc R
H11B H 0.1809 0.1833 0.5152 0.079 Uiso 1 1 calc R
C12 C 0.2364(3) 0.16750(15) 0.41532(19) 0.0591(10) Uani 1 1 d .
H12A H 0.3267 0.1758 0.4316 0.071 Uiso 1 1 calc R
H12B H 0.2260 0.1306 0.4219 0.071 Uiso 1 1 calc R
C13 C 0.1293(3) 0.14689(13) 0.2888(2) 0.0522(9) Uani 1 1 d .
H13 H 0.1316 0.1131 0.3068 0.063 Uiso 1 1 calc R
C14 C 0.0571(3) 0.15648(12) 0.2119(2) 0.0491(8) Uani 1 1 d .
C15 C 0.0113(4) 0.11389(14) 0.1641(2) 0.0688(11) Uani 1 1 d .
H15 H 0.0330 0.0805 0.1815 0.083 Uiso 1 1 calc R
C16 C -0.0632(4) 0.12097(17) 0.0938(3) 0.0818(13) Uani 1 1 d .
H16 H -0.0924 0.0926 0.0631 0.098 Uiso 1 1 calc R
C17 C -0.0966(4) 0.17089(16) 0.0672(2) 0.0702(11) Uani 1 1 d .
H17 H -0.1470 0.1756 0.0184 0.084 Uiso 1 1 calc R
C18 C -0.0557(3) 0.21298(14) 0.1122(2) 0.0552(9) Uani 1 1 d .
C19 C 0.0220(3) 0.20669(12) 0.18618(19) 0.0463(8) Uani 1 1 d .
C20 C 0.4884(5) 0.27528(14) 0.3918(2) 0.0528(10) Uani 1 1 d .
C21 C 0.5603(5) 0.19403(19) 0.0986(3) 0.0968(15) Uani 1 1 d .
H21A H 0.5352 0.2010 0.0448 0.145 Uiso 1 1 calc R
H21B H 0.5672 0.1573 0.1067 0.145 Uiso 1 1 calc R
H21C H 0.6415 0.2100 0.1189 0.145 Uiso 1 1 calc R
C22 C -0.1572(4) 0.27256(18) 0.0182(2) 0.0842(13) Uani 1 1 d .
H22A H -0.1162 0.2568 -0.0188 0.126 Uiso 1 1 calc R
H22B H -0.1632 0.3092 0.0096 0.126 Uiso 1 1 calc R
H22C H -0.2415 0.2583 0.0133 0.126 Uiso 1 1 calc R
C23 C 0.4938(3) 0.04833(12) 0.32345(17) 0.0412(8) Uani 1 1 d .
C24 C 0.5751(3) 0.04496(13) 0.39751(19) 0.0467(8) Uani 1 1 d .
C25 C 0.6200(3) 0.08860(15) 0.4371(2) 0.0578(10) Uani 1 1 d .
H25 H 0.6737 0.0860 0.4853 0.069 Uiso 1 1 calc R
C26 C 0.5850(4) 0.13740(15) 0.4053(2) 0.0653(11) Uani 1 1 d .
H26 H 0.6145 0.1670 0.4330 0.078 Uiso 1 1 calc R
C27 C 0.5101(3) 0.14185(14) 0.3356(2) 0.0581(9) Uani 1 1 d .
H27 H 0.4908 0.1745 0.3146 0.070 Uiso 1 1 calc R
C28 C 0.4600(3) 0.09805(12) 0.29375(19) 0.0450(8) Uani 1 1 d .
C29 C 0.3892(3) 0.10568(13) 0.21700(19) 0.0487(8) Uani 1 1 d .
H29 H 0.3895 0.1387 0.1965 0.058 Uiso 1 1 calc R
C30 C 0.2824(3) 0.08198(14) 0.09151(19) 0.0574(9) Uani 1 1 d .
H30A H 0.2927 0.1186 0.0826 0.069 Uiso 1 1 calc R
H30B H 0.1927 0.0732 0.0741 0.069 Uiso 1 1 calc R
C31 C 0.3625(4) 0.05065(16) 0.0479(2) 0.0703(11) Uani 1 1 d .
H31A H 0.3456 0.0631 -0.0044 0.084 Uiso 1 1 calc R
H31B H 0.4521 0.0573 0.0701 0.084 Uiso 1 1 calc R
C32 C 0.3417(4) -0.00703(16) 0.0462(2) 0.0725(12) Uani 1 1 d .
H32A H 0.2517 -0.0140 0.0259 0.087 Uiso 1 1 calc R
H32B H 0.3898 -0.0224 0.0117 0.087 Uiso 1 1 calc R
C33 C 0.3586(5) -0.08867(15) 0.1159(2) 0.0848(14) Uani 1 1 d .
H33A H 0.4183 -0.1045 0.0890 0.102 Uiso 1 1 calc R
H33B H 0.2723 -0.0958 0.0877 0.102 Uiso 1 1 calc R
C34 C 0.3779(5) -0.11024(16) 0.1954(3) 0.0878(14) Uani 1 1 d .
H34A H 0.3540 -0.1465 0.1933 0.105 Uiso 1 1 calc R
H34B H 0.4672 -0.1074 0.2211 0.105 Uiso 1 1 calc R
C35 C 0.2366(4) -0.10405(15) 0.2795(2) 0.0693(12) Uani 1 1 d .
H35 H 0.2478 -0.1396 0.2846 0.083 Uiso 1 1 calc R
C36 C 0.1499(4) -0.08026(14) 0.3212(2) 0.0660(11) Uani 1 1 d .
C37 C 0.0752(6) -0.11194(18) 0.3585(3) 0.0927(16) Uani 1 1 d .
H37 H 0.0862 -0.1476 0.3575 0.111 Uiso 1 1 calc R
C38 C -0.0115(5) -0.0926(2) 0.3956(3) 0.1002(18) Uani 1 1 d .
H38 H -0.0567 -0.1147 0.4212 0.120 Uiso 1 1 calc R
C39 C -0.0333(4) -0.0402(2) 0.3957(2) 0.0819(13) Uani 1 1 d .
H39 H -0.0955 -0.0273 0.4198 0.098 Uiso 1 1 calc R
C40 C 0.0354(4) -0.00674(15) 0.3607(2) 0.0598(10) Uani 1 1 d .
C41 C 0.1301(4) -0.02560(14) 0.32370(19) 0.0562(10) Uani 1 1 d .
C42 C 0.0222(4) -0.02159(14) 0.1082(2) 0.0607(11) Uani 1 1 d .
C43 C 0.6732(4) -0.01103(17) 0.4994(2) 0.0766(12) Uani 1 1 d .
H43A H 0.7537 0.0068 0.5068 0.115 Uiso 1 1 calc R
H43B H 0.6883 -0.0472 0.5097 0.115 Uiso 1 1 calc R
H43C H 0.6239 0.0028 0.5337 0.115 Uiso 1 1 calc R
C45 C -0.0791(4) 0.06759(19) 0.3877(3) 0.0950(15) Uani 1 1 d .
H45A H -0.1588 0.0521 0.3628 0.142 Uiso 1 1 calc R
H45B H -0.0821 0.1041 0.3778 0.142 Uiso 1 1 calc R
H45C H -0.0648 0.0617 0.4418 0.142 Uiso 1 1 calc R
Fe1 Fe 0.22212(4) 0.256020(17) 0.29922(3) 0.04578(17) Uani 1 1 d .
Fe2 Fe 0.28868(4) -0.002658(17) 0.21348(3) 0.04772(17) Uani 1 1 d .
N1 N 0.2058(3) 0.33517(11) 0.27815(17) 0.0559(8) Uani 1 1 d .
N2 N 0.1351(3) 0.28191(12) 0.39447(16) 0.0583(8) Uani 1 1 d .
H1N2 H 0.0493 0.2762 0.3797 0.070 Uiso 1 1 calc R
N3 N 0.1910(3) 0.18142(10) 0.33457(15) 0.0471(7) Uani 1 1 d .
O3 O 0.6042(3) 0.28722(15) 0.4137(2) 0.1201(13) Uani 1 1 d .
N7 N 0.3247(2) 0.07036(10) 0.17389(15) 0.0466(7) Uani 1 1 d .
N6 N 0.3804(3) -0.03203(12) 0.12180(17) 0.0636(9) Uani 1 1 d .
H1N6 H 0.4662 -0.0271 0.1379 0.076 Uiso 1 1 calc R
N5 N 0.2983(3) -0.08107(12) 0.23699(19) 0.0628(9) Uani 1 1 d .
O8 O -0.0886(3) -0.03139(16) 0.0771(2) 0.1392(16) Uani 1 1 d .
O1 O 0.3093(2) 0.24786(8) 0.21707(13) 0.0559(6) Uani 1 1 d .
O2 O 0.0543(2) 0.24817(8) 0.22953(12) 0.0504(6) Uani 1 1 d .
N4 N 0.3974(4) 0.26469(13) 0.37721(19) 0.0635(9) Uani 1 1 d .
O4 O 0.4666(3) 0.21442(11) 0.13624(15) 0.0708(7) Uani 1 1 d .
O5 O -0.0852(3) 0.26282(10) 0.09175(15) 0.0800(8) Uani 1 1 d .
O6 O 0.4561(2) 0.00594(8) 0.28482(13) 0.0509(6) Uani 1 1 d .
O7 O 0.1977(2) 0.00805(8) 0.29415(13) 0.0536(6) Uani 1 1 d .
N8 N 0.1174(3) -0.01102(12) 0.13483(18) 0.0636(9) Uani 1 1 d .
O9 O 0.0217(3) 0.04528(11) 0.35911(16) 0.0744(8) Uani 1 1 d .
O10 O 0.6048(2) -0.00434(10) 0.42265(14) 0.0654(7) Uani 1 1 d .

loop_
_atom_site_aniso_label
_atom_site_aniso_U_11
_atom_site_aniso_U_22
_atom_site_aniso_U_33
_atom_site_aniso_U_23
_atom_site_aniso_U_13
_atom_site_aniso_U_12
C1 0.055(2) 0.046(2) 0.0395(19) 0.0089(16) -0.0005(16) -0.0079(17)
C2 0.058(2) 0.067(3) 0.042(2) 0.0107(19) 0.0076(17) -0.0145(19)
C3 0.076(3) 0.087(3) 0.055(2) 0.014(2) 0.021(2) -0.021(2)
C4 0.101(4) 0.086(3) 0.065(3) 0.024(3) 0.014(3) -0.047(3)
C5 0.098(3) 0.063(3) 0.056(3) 0.011(2) 0.008(2) -0.026(2)
C6 0.072(3) 0.052(2) 0.041(2) 0.0077(18) 0.0005(18) -0.0215(19)
C7 0.081(3) 0.0346(19) 0.051(2) -0.0015(18) -0.003(2) -0.0077(19)
C8 0.097(3) 0.044(2) 0.079(3) -0.007(2) 0.022(2) 0.006(2)
C9 0.086(3) 0.064(3) 0.064(3) -0.012(2) 0.023(2) 0.003(2)
C10 0.062(2) 0.078(3) 0.049(2) 0.002(2) 0.0193(18) -0.002(2)
C11 0.067(2) 0.086(3) 0.048(2) 0.023(2) 0.0187(19) 0.004(2)
C12 0.052(2) 0.068(2) 0.058(2) 0.023(2) 0.0135(18) 0.0058(18)
C13 0.051(2) 0.0368(19) 0.072(3) 0.0139(19) 0.0205(19) 0.0076(16)
C14 0.044(2) 0.0390(19) 0.066(2) 0.0052(18) 0.0161(17) 0.0022(15)
C15 0.072(3) 0.039(2) 0.094(3) -0.016(2) 0.016(2) 0.0000(19)
C16 0.082(3) 0.070(3) 0.084(3) -0.028(3) -0.002(3) -0.001(2)
C17 0.072(3) 0.066(3) 0.064(3) -0.013(2) -0.004(2) 0.002(2)
C18 0.054(2) 0.051(2) 0.058(2) 0.0014(19) 0.0055(18) 0.0066(17)
C19 0.0429(19) 0.045(2) 0.052(2) -0.0050(17) 0.0115(16) 0.0046(15)
C20 0.067(3) 0.041(2) 0.050(2) 0.0122(17) 0.011(2) -0.006(2)
C21 0.111(4) 0.104(4) 0.089(3) 0.010(3) 0.052(3) 0.012(3)
C22 0.068(3) 0.092(3) 0.080(3) 0.022(3) -0.012(2) 0.003(2)
C23 0.0375(18) 0.0424(19) 0.0438(19) -0.0091(16) 0.0088(15) -0.0051(14)
C24 0.0369(18) 0.053(2) 0.050(2) -0.0045(17) 0.0083(15) 0.0041(16)
C25 0.049(2) 0.069(3) 0.053(2) -0.023(2) 0.0077(17) -0.0036(19)
C26 0.071(3) 0.055(2) 0.071(3) -0.031(2) 0.016(2) -0.013(2)
C27 0.064(2) 0.044(2) 0.067(3) -0.0106(19) 0.015(2) -0.0048(18)
C28 0.0452(19) 0.0386(19) 0.054(2) -0.0051(17) 0.0163(16) -0.0046(15)
C29 0.051(2) 0.0424(19) 0.055(2) 0.0031(18) 0.0161(17) -0.0006(16)
C30 0.055(2) 0.067(2) 0.049(2) 0.0083(19) 0.0080(18) 0.0039(18)
C31 0.082(3) 0.084(3) 0.046(2) 0.005(2) 0.015(2) 0.006(2)
C32 0.073(3) 0.093(3) 0.048(2) -0.009(2) 0.0065(19) 0.018(2)
C33 0.106(3) 0.059(3) 0.080(3) -0.029(2) 0.001(3) 0.021(2)
C34 0.100(3) 0.058(3) 0.096(4) -0.006(3) -0.001(3) 0.026(2)
C35 0.088(3) 0.040(2) 0.065(3) -0.003(2) -0.018(2) 0.001(2)
C36 0.089(3) 0.046(2) 0.051(2) 0.0119(19) -0.010(2) -0.028(2)
C37 0.144(5) 0.061(3) 0.059(3) 0.015(2) -0.010(3) -0.042(3)
C38 0.129(5) 0.101(4) 0.071(3) 0.018(3) 0.023(3) -0.059(4)
C39 0.085(3) 0.093(4) 0.066(3) 0.012(3) 0.012(2) -0.027(3)
C40 0.073(3) 0.057(3) 0.047(2) 0.0067(19) 0.0075(19) -0.021(2)
C41 0.062(2) 0.056(2) 0.042(2) 0.0097(18) -0.0077(18) -0.0181(19)
C42 0.064(3) 0.047(2) 0.063(3) 0.0158(19) -0.006(2) -0.012(2)
C43 0.069(3) 0.095(3) 0.055(2) 0.004(2) -0.010(2) 0.015(2)
C45 0.089(3) 0.116(4) 0.089(3) -0.006(3) 0.039(3) 0.000(3)
Fe1 0.0516(3) 0.0395(3) 0.0466(3) 0.0030(2) 0.0114(2) -0.0012(2)
Fe2 0.0493(3) 0.0389(3) 0.0491(3) -0.0032(2) -0.0023(2) 0.0006(2)
N1 0.073(2) 0.0426(17) 0.0499(18) -0.0036(15) 0.0072(16) 0.0007(15)
N2 0.0592(19) 0.063(2) 0.0518(18) 0.0008(16) 0.0092(15) 0.0046(15)
N3 0.0504(17) 0.0437(16) 0.0484(17) 0.0027(14) 0.0129(13) 0.0010(13)
O3 0.075(2) 0.147(4) 0.129(3) 0.029(3) 0.003(2) -0.024(2)
N7 0.0414(16) 0.0495(17) 0.0472(17) 0.0034(14) 0.0057(13) 0.0064(13)
N6 0.0558(19) 0.067(2) 0.062(2) -0.0126(17) -0.0001(15) 0.0136(15)
N5 0.071(2) 0.0444(19) 0.062(2) -0.0022(17) -0.0091(17) 0.0062(16)
O8 0.095(3) 0.161(4) 0.133(3) 0.046(3) -0.038(2) -0.053(2)
O1 0.0727(17) 0.0472(14) 0.0537(14) 0.0057(11) 0.0266(13) -0.0069(12)
O2 0.0597(15) 0.0344(13) 0.0522(14) 0.0008(11) 0.0012(11) 0.0071(10)
N4 0.072(2) 0.061(2) 0.058(2) 0.0037(17) 0.0161(19) 0.005(2)
O4 0.0806(19) 0.0709(19) 0.0729(18) 0.0119(15) 0.0431(15) 0.0028(15)
O5 0.096(2) 0.0608(18) 0.0686(18) 0.0034(15) -0.0155(16) 0.0155(15)
O6 0.0519(13) 0.0398(13) 0.0527(14) -0.0042(11) -0.0067(11) 0.0043(10)
O7 0.0604(15) 0.0408(13) 0.0611(16) 0.0026(11) 0.0164(12) -0.0096(11)
N8 0.065(2) 0.058(2) 0.060(2) 0.0005(16) -0.0044(17) 0.0040(17)
O9 0.0721(18) 0.077(2) 0.084(2) 0.0041(16) 0.0383(16) -0.0046(15)
O10 0.0713(17) 0.0631(17) 0.0505(15) -0.0026(13) -0.0118(12) 0.0144(13)

loop_
_atom_type_symbol
_atom_type_description
_atom_type_scat_dispersion_real
_atom_type_scat_dispersion_imag
_atom_type_scat_source
C C 0.0033 0.0016 'International Tables Vol C Tables 4.2.6.8 and 6.1.1.4'
H H 0.0000 0.0000 'International Tables Vol C Tables 4.2.6.8 and 6.1.1.4'
N N 0.0061 0.0033 'International Tables Vol C Tables 4.2.6.8 and 6.1.1.4'
O O 0.0106 0.0060 'International Tables Vol C Tables 4.2.6.8 and 6.1.1.4'
Fe Fe 0.3463 0.8444 'International Tables Vol C Tables 4.2.6.8 and 6.1.1.4'

loop_
_geom_angle_atom_site_label_1
_geom_angle_atom_site_label_2
_geom_angle_atom_site_label_3
_geom_angle
O1 C1 C6 123.9(3)
O1 C1 C2 117.7(3)
C6 C1 C2 118.4(3)
O4 C2 C3 125.2(4)
O4 C2 C1 114.4(3)
C3 C2 C1 120.4(4)
C2 C3 C4 120.1(4)
C2 C3 H3 120.0
C4 C3 H3 120.0
C5 C4 C3 121.2(4)
C5 C4 H4 119.4
C3 C4 H4 119.4
C4 C5 C6 120.5(4)
C4 C5 H5 119.8
C6 C5 H5 119.8
C5 C6 C1 119.4(4)
C5 C6 C7 116.6(4)
C1 C6 C7 124.0(3)
N1 C7 C6 126.0(3)
N1 C7 H7 117.0
C6 C7 H7 117.0
N1 C8 C9 108.3(3)
N1 C8 H8A 110.0
C9 C8 H8A 110.0
N1 C8 H8B 110.0
C9 C8 H8B 110.0
H8A C8 H8B 108.4
N2 C9 C8 109.1(3)
N2 C9 H9A 109.9
C8 C9 H9A 109.9
N2 C9 H9B 109.9
C8 C9 H9B 109.9
H9A C9 H9B 108.3
N2 C10 C11 112.9(3)
N2 C10 H10A 109.0
C11 C10 H10A 109.0
N2 C10 H10B 109.0
C11 C10 H10B 109.0
H10A C10 H10B 107.8
C10 C11 C12 117.1(3)
C10 C11 H11A 108.0
C12 C11 H11A 108.0
C10 C11 H11B 108.0
C12 C11 H11B 108.0
H11A C11 H11B 107.3
N3 C12 C11 109.4(3)
N3 C12 H12A 109.8
C11 C12 H12A 109.8
N3 C12 H12B 109.8
C11 C12 H12B 109.8
H12A C12 H12B 108.2
N3 C13 C14 125.4(3)
N3 C13 H13 117.3
C14 C13 H13 117.3
C19 C14 C15 119.3(3)
C19 C14 C13 121.4(3)
C15 C14 C13 119.1(3)
C16 C15 C14 121.1(4)
C16 C15 H15 119.5
C14 C15 H15 119.5
C15 C16 C17 120.0(4)
C15 C16 H16 120.0
C17 C16 H16 120.0
C18 C17 C16 120.6(4)
C18 C17 H17 119.7
C16 C17 H17 119.7
O5 C18 C17 124.7(3)
O5 C18 C19 114.7(3)
C17 C18 C19 120.6(3)
O2 C19 C14 122.7(3)
O2 C19 C18 118.8(3)
C14 C19 C18 118.4(3)
N4 C20 O3 176.7(5)
O4 C21 H21A 109.5
O4 C21 H21B 109.5
H21A C21 H21B 109.5
O4 C21 H21C 109.5
H21A C21 H21C 109.5
H21B C21 H21C 109.5
O5 C22 H22A 109.5
O5 C22 H22B 109.5
H22A C22 H22B 109.5
O5 C22 H22C 109.5
H22A C22 H22C 109.5
H22B C22 H22C 109.5
O6 C23 C28 122.6(3)
O6 C23 C24 119.8(3)
C28 C23 C24 117.6(3)
C25 C24 O10 124.7(3)
C25 C24 C23 120.7(3)
O10 C24 C23 114.6(3)
C24 C25 C26 120.0(3)
C24 C25 H25 120.0
C26 C25 H25 120.0
C27 C26 C25 120.8(3)
C27 C26 H26 119.6
C25 C26 H26 119.6
C26 C27 C28 120.9(4)
C26 C27 H27 119.5
C28 C27 H27 119.5
C27 C28 C23 119.9(3)
C27 C28 C29 117.7(3)
C23 C28 C29 121.8(3)
N7 C29 C28 125.3(3)
N7 C29 H29 117.3
C28 C29 H29 117.3
N7 C30 C31 108.7(3)
N7 C30 H30A 109.9
C31 C30 H30A 109.9
N7 C30 H30B 109.9
C31 C30 H30B 109.9
H30A C30 H30B 108.3
C32 C31 C30 116.3(3)
C32 C31 H31A 108.2
C30 C31 H31A 108.2
C32 C31 H31B 108.2
C30 C31 H31B 108.2
H31A C31 H31B 107.4
N6 C32 C31 113.8(3)
N6 C32 H32A 108.8
C31 C32 H32A 108.8
N6 C32 H32B 108.8
C31 C32 H32B 108.8
H32A C32 H32B 107.7
N6 C33 C34 108.1(3)
N6 C33 H33A 110.1
C34 C33 H33A 110.1
N6 C33 H33B 110.1
C34 C33 H33B 110.1
H33A C33 H33B 108.4
N5 C34 C33 108.5(3)
N5 C34 H34A 110.0
C33 C34 H34A 110.0
N5 C34 H34B 110.0
C33 C34 H34B 110.0
H34A C34 H34B 108.4
N5 C35 C36 126.1(4)
N5 C35 H35 116.9
C36 C35 H35 116.9
C37 C36 C41 117.2(4)
C37 C36 C35 119.3(4)
C41 C36 C35 123.4(4)
C38 C37 C36 122.5(5)
C38 C37 H37 118.7
C36 C37 H37 118.7
C37 C38 C39 120.1(4)
C37 C38 H38 120.0
C39 C38 H38 120.0
C40 C39 C38 120.9(5)
C40 C39 H39 119.6
C38 C39 H39 119.6
O9 C40 C39 124.8(4)
O9 C40 C41 114.8(3)
C39 C40 C41 120.4(4)
O7 C41 C40 118.2(3)
O7 C41 C36 123.0(4)
C40 C41 C36 118.8(3)
N8 C42 O8 177.1(5)
O10 C43 H43A 109.5
O10 C43 H43B 109.5
H43A C43 H43B 109.5
O10 C43 H43C 109.5
H43A C43 H43C 109.5
H43B C43 H43C 109.5
O9 C45 H45A 109.5
O9 C45 H45B 109.5
H45A C45 H45B 109.5
O9 C45 H45C 109.5
H45A C45 H45C 109.5
H45B C45 H45C 109.5
O1 Fe1 O2 91.75(10)
O1 Fe1 N3 105.55(10)
O2 Fe1 N3 85.01(10)
O1 Fe1 N1 90.28(11)
O2 Fe1 N1 87.53(10)
N3 Fe1 N1 162.67(12)
O1 Fe1 N4 90.56(12)
O2 Fe1 N4 177.69(11)
N3 Fe1 N4 94.32(12)
N1 Fe1 N4 92.51(12)
O1 Fe1 N2 168.34(11)
O2 Fe1 N2 92.41(10)
N3 Fe1 N2 85.67(11)
N1 Fe1 N2 79.03(12)
N4 Fe1 N2 85.34(12)
O7 Fe2 O6 91.91(10)
O7 Fe2 N8 90.51(12)
O6 Fe2 N8 177.45(11)
O7 Fe2 N5 89.98(12)
O6 Fe2 N5 88.86(10)
N8 Fe2 N5 91.96(12)
O7 Fe2 N7 106.58(10)
O6 Fe2 N7 84.81(9)
N8 Fe2 N7 93.72(11)
N5 Fe2 N7 162.42(13)
O7 Fe2 N6 168.00(11)
O6 Fe2 N6 91.89(10)
N8 Fe2 N6 85.90(12)
N5 Fe2 N6 78.72(13)
N7 Fe2 N6 85.10(11)
C7 N1 C8 120.8(3)
C7 N1 Fe1 124.8(3)
C8 N1 Fe1 114.4(2)
C10 N2 C9 111.5(3)
C10 N2 Fe1 116.6(2)
C9 N2 Fe1 107.5(2)
C10 N2 H1N2 106.9
C9 N2 H1N2 106.9
Fe1 N2 H1N2 106.9
C13 N3 C12 118.1(3)
C13 N3 Fe1 122.8(2)
C12 N3 Fe1 119.1(2)
C29 N7 C30 117.4(3)
C29 N7 Fe2 123.4(2)
C30 N7 Fe2 119.0(2)
C32 N6 C33 111.0(3)
C32 N6 Fe2 116.5(2)
C33 N6 Fe2 107.6(2)
C32 N6 H1N6 107.1
C33 N6 H1N6 107.1
Fe2 N6 H1N6 107.1
C35 N5 C34 120.4(4)
C35 N5 Fe2 125.1(3)
C34 N5 Fe2 114.4(3)
C1 O1 Fe1 129.3(2)
C19 O2 Fe1 122.91(19)
C20 N4 Fe1 153.2(4)
C2 O4 C21 118.8(3)
C18 O5 C22 118.3(3)
C23 O6 Fe2 124.57(19)
C41 O7 Fe2 128.1(2)
C42 N8 Fe2 162.8(3)
C40 O9 C45 119.1(3)
C24 O10 C43 117.8(3)

loop_
_geom_bond_atom_site_label_1
_geom_bond_atom_site_label_2
_geom_bond_distance
C1 O1 1.311(4)
C1 C6 1.419(5)
C1 C2 1.424(5)
C2 O4 1.352(4)
C2 C3 1.372(5)
C3 C4 1.398(6)
C3 H3 0.9300
C4 C5 1.357(6)
C4 H4 0.9300
C5 C6 1.409(5)
C5 H5 0.9300
C6 C7 1.432(5)
C7 N1 1.273(4)
C7 H7 0.9300
C8 N1 1.460(5)
C8 C9 1.507(5)
C8 H8A 0.9700
C8 H8B 0.9700
C9 N2 1.485(4)
C9 H9A 0.9700
C9 H9B 0.9700
C10 N2 1.484(4)
C10 C11 1.515(5)
C10 H10A 0.9700
C10 H10B 0.9700
C11 C12 1.523(5)
C11 H11A 0.9700
C11 H11B 0.9700
C12 N3 1.467(4)
C12 H12A 0.9700
C12 H12B 0.9700
C13 N3 1.292(4)
C13 C14 1.448(5)
C13 H13 0.9300
C14 C19 1.401(4)
C14 C15 1.415(5)
C15 C16 1.350(5)
C15 H15 0.9300
C16 C17 1.395(5)
C16 H16 0.9300
C17 C18 1.368(5)
C17 H17 0.9300
C18 O5 1.358(4)
C18 C19 1.413(4)
C19 O2 1.325(4)
C20 N4 0.991(4)
C20 O3 1.255(5)
C21 O4 1.423(4)
C21 H21A 0.9600
C21 H21B 0.9600
C21 H21C 0.9600
C22 O5 1.397(4)
C22 H22A 0.9600
C22 H22B 0.9600
C22 H22C 0.9600
C23 O6 1.312(3)
C23 C28 1.408(4)
C23 C24 1.423(4)
C24 C25 1.364(5)
C24 O10 1.366(4)
C25 C26 1.402(5)
C25 H25 0.9300
C26 C27 1.334(5)
C26 H26 0.9300
C27 C28 1.399(4)
C27 H27 0.9300
C28 C29 1.432(4)
C29 N7 1.294(4)
C29 H29 0.9300
C30 N7 1.477(4)
C30 C31 1.512(5)
C30 H30A 0.9700
C30 H30B 0.9700
C31 C32 1.507(5)
C31 H31A 0.9700
C31 H31B 0.9700
C32 N6 1.476(5)
C32 H32A 0.9700
C32 H32B 0.9700
C33 N6 1.483(5)
C33 C34 1.501(6)
C33 H33A 0.9700
C33 H33B 0.9700
C34 N5 1.456(5)
C34 H34A 0.9700
C34 H34B 0.9700
C35 N5 1.259(5)
C35 C36 1.447(6)
C35 H35 0.9300
C36 C37 1.408(6)
C36 C41 1.431(5)
C37 C38 1.349(7)
C37 H37 0.9300
C38 C39 1.374(7)
C38 H38 0.9300
C39 C40 1.371(5)
C39 H39 0.9300
C40 O9 1.353(4)
C40 C41 1.411(5)
C41 O7 1.313(4)
C42 N8 1.062(4)
C42 O8 1.222(5)
C43 O10 1.422(4)
C43 H43A 0.9600
C43 H43B 0.9600
C43 H43C 0.9600
C45 O9 1.412(5)
C45 H45A 0.9600
C45 H45B 0.9600
C45 H45C 0.9600
Fe1 O1 1.915(2)
Fe1 O2 1.963(2)
Fe1 N3 2.079(3)
Fe1 N1 2.081(3)
Fe1 N4 2.094(4)
Fe1 N2 2.215(3)
Fe2 O7 1.928(2)
Fe2 O6 1.975(2)
Fe2 N8 2.067(3)
Fe2 N5 2.069(3)
Fe2 N7 2.082(3)
Fe2 N6 2.220(3)
N2 H1N2 0.9100
N6 H1N6 0.9100

loop_
_geom_torsion_atom_site_label_1
_geom_torsion_atom_site_label_2
_geom_torsion_atom_site_label_3
_geom_torsion_atom_site_label_4
_geom_torsion
O1 C1 C2 O4 -1.9(4)
C6 C1 C2 O4 179.0(3)
O1 C1 C2 C3 177.4(3)
C6 C1 C2 C3 -1.7(5)
O4 C2 C3 C4 179.7(4)
C1 C2 C3 C4 0.5(6)
C2 C3 C4 C5 0.6(6)
C3 C4 C5 C6 -0.4(6)
C4 C5 C6 C1 -0.8(5)
C4 C5 C6 C7 176.4(4)
O1 C1 C6 C5 -177.2(3)
C2 C1 C6 C5 1.8(5)
O1 C1 C6 C7 5.8(5)
C2 C1 C6 C7 -175.2(3)
C5 C6 C7 N1 -176.2(3)
C1 C6 C7 N1 0.9(6)
N1 C8 C9 N2 -51.6(4)
N2 C10 C11 C12 64.8(4)
C10 C11 C12 N3 -67.5(4)
N3 C13 C14 C19 -15.6(5)
N3 C13 C14 C15 170.1(3)
C19 C14 C15 C16 1.3(6)
C13 C14 C15 C16 175.8(4)
C14 C15 C16 C17 -0.1(7)
C15 C16 C17 C18 -0.9(7)
C16 C17 C18 O5 -178.7(4)
C16 C17 C18 C19 0.6(6)
C15 C14 C19 O2 175.6(3)
C13 C14 C19 O2 1.3(5)
C15 C14 C19 C18 -1.6(5)
C13 C14 C19 C18 -175.9(3)
O5 C18 C19 O2 2.8(5)
C17 C18 C19 O2 -176.7(3)
O5 C18 C19 C14 -179.9(3)
C17 C18 C19 C14 0.6(5)
O6 C23 C24 C25 177.0(3)
C28 C23 C24 C25 -1.2(5)
O6 C23 C24 O10 -1.3(4)
C28 C23 C24 O10 -179.5(3)
O10 C24 C25 C26 178.8(3)
C23 C24 C25 C26 0.6(5)
C24 C25 C26 C27 -1.3(6)
C25 C26 C27 C28 2.6(6)
C26 C27 C28 C23 -3.2(5)
C26 C27 C28 C29 -174.9(3)
O6 C23 C28 C27 -175.8(3)
C24 C23 C28 C27 2.4(5)
O6 C23 C28 C29 -4.4(5)
C24 C23 C28 C29 173.8(3)
C27 C28 C29 N7 -171.7(3)
C23 C28 C29 N7 16.8(5)
N7 C30 C31 C32 68.5(4)
C30 C31 C32 N6 -65.6(4)
N6 C33 C34 N5 52.7(5)
N5 C35 C36 C37 171.8(4)
N5 C35 C36 C41 -4.8(6)
C41 C36 C37 C38 -0.3(6)
C35 C36 C37 C38 -177.1(4)
C36 C37 C38 C39 2.4(7)
C37 C38 C39 C40 -2.3(7)
C38 C39 C40 O9 -178.9(4)
C38 C39 C40 C41 0.1(6)
O9 C40 C41 O7 2.3(5)
C39 C40 C41 O7 -176.8(3)
O9 C40 C41 C36 -178.9(3)
C39 C40 C41 C36 2.1(5)
C37 C36 C41 O7 176.9(3)
C35 C36 C41 O7 -6.5(5)
C37 C36 C41 C40 -1.9(5)
C35 C36 C41 C40 174.7(3)
C6 C7 N1 C8 -179.1(3)
C6 C7 N1 Fe1 2.1(5)
C9 C8 N1 C7 -142.1(3)
C9 C8 N1 Fe1 36.8(4)
O1 Fe1 N1 C7 -7.5(3)
O2 Fe1 N1 C7 -99.3(3)
N3 Fe1 N1 C7 -163.8(3)
N4 Fe1 N1 C7 83.0(3)
N2 Fe1 N1 C7 167.8(3)
O1 Fe1 N1 C8 173.7(3)
O2 Fe1 N1 C8 81.9(2)
N3 Fe1 N1 C8 17.4(5)
N4 Fe1 N1 C8 -95.8(3)
N2 Fe1 N1 C8 -11.0(2)
C11 C10 N2 C9 179.0(3)
C11 C10 N2 Fe1 -57.0(4)
C8 C9 N2 C10 170.3(3)
C8 C9 N2 Fe1 41.3(4)
O1 Fe1 N2 C10 -119.2(5)
O2 Fe1 N2 C10 130.0(2)
N3 Fe1 N2 C10 45.2(3)
N1 Fe1 N2 C10 -142.9(3)
N4 Fe1 N2 C10 -49.5(3)
O1 Fe1 N2 C9 6.8(6)
O2 Fe1 N2 C9 -104.0(2)
N3 Fe1 N2 C9 171.2(2)
N1 Fe1 N2 C9 -17.0(2)
N4 Fe1 N2 C9 76.5(2)
C14 C13 N3 C12 167.5(3)
C14 C13 N3 Fe1 -10.3(4)
C11 C12 N3 C13 -110.5(3)
C11 C12 N3 Fe1 67.3(3)
O1 Fe1 N3 C13 -57.0(3)
O2 Fe1 N3 C13 33.5(3)
N1 Fe1 N3 C13 98.3(4)
N4 Fe1 N3 C13 -148.8(3)
N2 Fe1 N3 C13 126.3(3)
O1 Fe1 N3 C12 125.3(2)
O2 Fe1 N3 C12 -144.3(2)
N1 Fe1 N3 C12 -79.4(4)
N4 Fe1 N3 C12 33.5(2)
N2 Fe1 N3 C12 -51.5(2)
C28 C29 N7 C30 -166.5(3)
C28 C29 N7 Fe2 9.5(5)
C31 C30 N7 C29 107.3(4)
C31 C30 N7 Fe2 -68.9(3)
O7 Fe2 N7 C29 58.7(3)
O6 Fe2 N7 C29 -31.7(3)
N8 Fe2 N7 C29 150.4(3)
N5 Fe2 N7 C29 -101.0(4)
N6 Fe2 N7 C29 -124.1(3)
O7 Fe2 N7 C30 -125.4(2)
O6 Fe2 N7 C30 144.2(2)
N8 Fe2 N7 C30 -33.7(2)
N5 Fe2 N7 C30 74.9(4)
N6 Fe2 N7 C30 51.8(2)
C31 C32 N6 C33 -179.4(3)
C31 C32 N6 Fe2 56.9(4)
C34 C33 N6 C32 -170.3(3)
C34 C33 N6 Fe2 -41.7(4)
O7 Fe2 N6 C32 122.5(5)
O6 Fe2 N6 C32 -129.2(3)
N8 Fe2 N6 C32 49.6(3)
N5 Fe2 N6 C32 142.4(3)
N7 Fe2 N6 C32 -44.5(3)
O7 Fe2 N6 C33 -2.9(6)
O6 Fe2 N6 C33 105.5(2)
N8 Fe2 N6 C33 -75.8(2)
N5 Fe2 N6 C33 17.0(2)
N7 Fe2 N6 C33 -169.9(2)
C36 C35 N5 C34 -177.0(3)
C36 C35 N5 Fe2 -1.4(5)
C33 C34 N5 C35 137.8(4)
C33 C34 N5 Fe2 -38.3(4)
O7 Fe2 N5 C35 11.8(3)
O6 Fe2 N5 C35 103.7(3)
N8 Fe2 N5 C35 -78.7(3)
N7 Fe2 N5 C35 172.5(3)
N6 Fe2 N5 C35 -164.1(3)
O7 Fe2 N5 C34 -172.4(3)
O6 Fe2 N5 C34 -80.5(3)
N8 Fe2 N5 C34 97.1(3)
N7 Fe2 N5 C34 -11.7(5)
N6 Fe2 N5 C34 11.7(3)
C6 C1 O1 Fe1 -15.8(5)
C2 C1 O1 Fe1 165.2(2)
O2 Fe1 O1 C1 101.9(3)
N3 Fe1 O1 C1 -172.8(3)
N1 Fe1 O1 C1 14.4(3)
N4 Fe1 O1 C1 -78.1(3)
N2 Fe1 O1 C1 -8.9(7)
C14 C19 O2 Fe1 38.9(4)
C18 C19 O2 Fe1 -143.9(2)
O1 Fe1 O2 C19 57.9(2)
N3 Fe1 O2 C19 -47.6(2)
N1 Fe1 O2 C19 148.1(3)
N4 Fe1 O2 C19 -121(3)
N2 Fe1 O2 C19 -133.0(2)
O3 C20 N4 Fe1 -166(9)
O1 Fe1 N4 C20 30.1(9)
O2 Fe1 N4 C20 -151(2)
N3 Fe1 N4 C20 135.7(9)
N1 Fe1 N4 C20 -60.2(9)
N2 Fe1 N4 C20 -139.0(9)
C3 C2 O4 C21 7.1(5)
C1 C2 O4 C21 -173.7(3)
C17 C18 O5 C22 -3.3(6)
C19 C18 O5 C22 177.3(3)
C28 C23 O6 Fe2 -34.7(4)
C24 C23 O6 Fe2 147.2(2)
O7 Fe2 O6 C23 -62.0(2)
N8 Fe2 O6 C23 99(2)
N5 Fe2 O6 C23 -151.9(3)
N7 Fe2 O6 C23 44.5(2)
N6 Fe2 O6 C23 129.4(2)
C40 C41 O7 Fe2 -157.1(2)
C36 C41 O7 Fe2 24.1(4)
O6 Fe2 O7 C41 -112.0(3)
N8 Fe2 O7 C41 68.8(3)
N5 Fe2 O7 C41 -23.1(3)
N7 Fe2 O7 C41 162.8(3)
N6 Fe2 O7 C41 -3.6(6)
O8 C42 N8 Fe2 120(10)
O7 Fe2 N8 C42 -40.5(12)
O6 Fe2 N8 C42 158.1(19)
N5 Fe2 N8 C42 49.5(12)
N7 Fe2 N8 C42 -147.2(12)
N6 Fe2 N8 C42 128.0(12)
C39 C40 O9 C45 -7.4(6)
C41 C40 O9 C45 173.6(3)
C25 C24 O10 C43 8.9(5)
C23 C24 O10 C43 -172.9(3)
